data_9005449
loop_
_publ_author_name
'Rius, J.'
'Louer, D.'
'Louer, M.'
'Gali, S.'
'Melgarejo, J. C.'

_publ_section_title
;
 Structure solution from powder data of the phosphate hydrate tinticite
;
_journal_name_full 'European Journal of Mineralogy'
_journal_page_first 581
_journal_page_last 588
_journal_volume 12
_journal_year 2000
_chemical_compound_source 'Rocabruna mines, Bruguers, Barcelona, Catalonia, Spain'
_chemical_formula_sum 'Fe5.34 H20 O26.8 P3.62 V0.38'
_chemical_name_mineral Tinticite
_space_group_IT_number 2
_symmetry_space_group_name_Hall '-P 1'
_symmetry_space_group_name_H-M 'P -1'
_cell_angle_alpha 103.94
_cell_angle_beta 115.91
_cell_angle_gamma 67.86
_cell_formula_units_Z 1
_cell_length_a 7.965
_cell_length_b 9.999
_cell_length_c 7.644
_cell_volume 505.086
_database_code_amcsd 0006835
_exptl_crystal_density_diffrn 2.889
_cod_original_formula_sum 'Fe5.34 P3.62 V.38 O26.8 H20'
_cod_database_code 9005449

loop_
_space_group_symop_operation_xyz
x,y,z
-x,-y,-z

loop_
_atom_site_label
_atom_site_fract_x
_atom_site_fract_y
_atom_site_fract_z
_atom_site_occupancy
_atom_site_U_iso_or_equiv
_atom_site_type_symbol
_atom_site_attached_hydrogens
Fe1 0.29200 0.01360 0.01080 1.00000 0.01520 Fe 0
Fe2 0.35780 0.48980 0.73380 0.86000 0.01520 Fe 0
Fe3 0.00000 0.00000 0.50000 0.70000 0.01520 Fe 0
Fe4 0.03390 0.51330 0.21920 0.46000 0.01520 Fe 0
P1 -0.01810 0.20710 0.21460 0.81000 0.01520 P 0
V1 -0.01810 0.20710 0.21460 0.19000 0.01520 V 0
O1 0.18870 0.14770 0.20250 1.00000 0.01520 O 0
O2 -0.11820 0.37620 0.20620 1.00000 0.01520 O 0
O3 0.02670 0.16980 0.43100 1.00000 0.01520 O 0
Wat4 -0.15040 0.11980 0.05390 1.00000 0.01520 O 2
P2a 0.40010 0.31300 0.06200 0.50000 0.01520 P 0
O5a 0.41440 0.37390 -0.09500 1.00000 0.01520 O 0
O6a 0.18250 0.38350 0.04800 1.00000 0.01520 O 0
O7a 0.53420 0.37240 0.27480 1.00000 0.01520 O 0
Wat8a 0.48600 0.14710 0.07440 1.00000 0.01520 O 2
P2b 0.76640 0.26450 0.63140 0.50000 0.01520 P 0
Wat9b 0.98990 0.16660 0.76450 0.70000 0.01520 O 2
O10b 0.80560 0.37900 0.55480 1.00000 0.01520 O 0
Wat11b 0.62230 0.33100 0.72470 0.70000 0.01520 O 2
O12b 0.69480 0.13470 0.47120 1.00000 0.01520 O 0
O-H13 0.51460 0.04990 0.68550 1.00000 0.01520 O 1
O-H14 0.17290 0.44000 0.57900 1.00000 0.01520 O 1

loop_
_cod_changelog_entry_id
_cod_changelog_entry_author
_cod_changelog_entry_date
_cod_changelog_entry_text
1
;cod-tools version 3.8.0
Id: cif_guess_AMCSD_atom_types 9581 2023-05-17 12:35:41Z saulius
;
2023-05-18T11:39:20+03:00
;Derived atom types and hydrogen counts
from atom names that follow the AMCSD naming convention
(Wat == water, O-H == hydroxyl).
;

loop_
_cod_related_entry_id
_cod_related_entry_database
_cod_related_entry_code
1 AMCSD 0006835
